data_7706848
loop_
_publ_author_name
'Hu, Lei'
'Mahaut, Damien'
'Tumanov, Nikolay'
'Wouters, Johan'
'Collard, Laurent'
'Robiette, Rapha\"el'
'Berionni, Guillaume'

_publ_section_title
;
 Sterically hindered ortho-substituted phosphatriptycenes as
 configurationally stable P-chirogenic triarylphosphines.
;
_journal_issue 14
_journal_name_full 'Dalton transactions (Cambridge, England : 2003)'
_journal_page_first 4772
_journal_page_last 4777
_journal_paper_doi 10.1039/d1dt00816a
_journal_volume 50
_journal_year 2021
_chemical_formula_moiety 'C19 H12 F P'
_chemical_formula_sum 'C19 H12 F P'
_chemical_formula_weight 290.26
_chemical_name_common (5r,10s)-4-fluoro-10H-5,10-[1,2]benzenoacridophosphine
_chemical_name_systematic (5r,10s)-4-fluoro-10H-5,10-[1,2]benzenoacridophosphine
_space_group_crystal_system monoclinic
_space_group_IT_number 15
_space_group_name_Hall '-I 2ya'
_space_group_name_H-M_alt 'I 1 2/a 1'
_atom_sites_solution_hydrogens geom
_atom_sites_solution_primary dual
_atom_sites_solution_secondary difmap
_audit_creation_method SHELXL-2018/3
_audit_update_record
;
2021-02-08 deposited with the CCDC.	2021-03-15 downloaded from the CCDC.
;
_cell_angle_alpha 90
_cell_angle_beta 113.349(7)
_cell_angle_gamma 90
_cell_formula_units_Z 4
_cell_length_a 13.8967(8)
_cell_length_b 8.1179(3)
_cell_length_c 13.4003(7)
_cell_measurement_reflns_used 2769
_cell_measurement_temperature 100(2)
_cell_measurement_theta_max 67.0500
_cell_measurement_theta_min 3.8720
_cell_volume 1387.92(14)
_computing_cell_refinement 'CrysAlisPro 1.171.40.53 (Rigaku OD, 2019)'
_computing_data_collection 'CrysAlisPro 1.171.40.53 (Rigaku OD, 2019)'
_computing_data_reduction 'CrysAlisPro 1.171.40.53 (Rigaku OD, 2019)'
_computing_structure_refinement 'SHELXL-2018/3 (Sheldrick, 2018)'
_computing_structure_solution 'SHELXT (Sheldrick, 2015)'
_diffrn_ambient_temperature 100(2)
_diffrn_detector_area_resol_mean 5.1856
_diffrn_measured_fraction_theta_full 0.970
_diffrn_measured_fraction_theta_max 0.970
_diffrn_measurement_device_type
;
Oxford Diffraction Xcalibur, Ruby, Gemini Ultra
;
_diffrn_measurement_method '\w scans'
_diffrn_radiation_monochromator 'multilayer mirror'
_diffrn_radiation_type CuK\a
_diffrn_radiation_wavelength 1.54184
_diffrn_reflns_av_R_equivalents 0.0381
_diffrn_reflns_av_unetI/netI 0.0300
_diffrn_reflns_Laue_measured_fraction_full 0.970
_diffrn_reflns_Laue_measured_fraction_max 0.970
_diffrn_reflns_limit_h_max 16
_diffrn_reflns_limit_h_min -16
_diffrn_reflns_limit_k_max 6
_diffrn_reflns_limit_k_min -9
_diffrn_reflns_limit_l_max 15
_diffrn_reflns_limit_l_min -15
_diffrn_reflns_number 3246
_diffrn_reflns_point_group_measured_fraction_full 0.970
_diffrn_reflns_point_group_measured_fraction_max 0.970
_diffrn_reflns_theta_full 67.246
_diffrn_reflns_theta_max 67.246
_diffrn_reflns_theta_min 6.463
_diffrn_source 'fine-focus sealed tube'
_exptl_absorpt_coefficient_mu 1.756
_exptl_absorpt_correction_T_max 0.613
_exptl_absorpt_correction_T_min 0.495
_exptl_absorpt_correction_type analytical
_exptl_absorpt_process_details
;
CrysAlisPro 1.171.40.53 (Rigaku Oxford Diffraction, 2019)
Analytical numeric absorption correction using a multifaceted crystal
model based on expressions derived by R.C. Clark & J.S. Reid.
(Clark, R. C. & Reid, J. S. (1995). Acta Cryst. A51, 887-897)
Empirical absorption correction using spherical harmonics,
 implemented in SCALE3 ABSPACK scaling algorithm.
;
_exptl_crystal_colour colourless
_exptl_crystal_density_diffrn 1.389
_exptl_crystal_description block
_exptl_crystal_F_000 600
_exptl_crystal_size_max 0.600
_exptl_crystal_size_mid 0.540
_exptl_crystal_size_min 0.410
_refine_diff_density_max 0.173
_refine_diff_density_min -0.372
_refine_diff_density_rms 0.048
_refine_ls_extinction_method none
_refine_ls_goodness_of_fit_ref 1.359
_refine_ls_hydrogen_treatment constr
_refine_ls_matrix_type full
_refine_ls_number_parameters 214
_refine_ls_number_reflns 1216
_refine_ls_number_restraints 209
_refine_ls_restrained_S_all 1.247
_refine_ls_R_factor_all 0.0697
_refine_ls_R_factor_gt 0.0690
_refine_ls_shift/su_max 0.000
_refine_ls_shift/su_mean 0.000
_refine_ls_structure_factor_coef Fsqd
_refine_ls_weighting_details 'w=1/[\s^2^(Fo^2^)+4.8682P] where P=(Fo^2^+2Fc^2^)/3'
_refine_ls_weighting_scheme calc
_refine_ls_wR_factor_gt 0.1533
_refine_ls_wR_factor_ref 0.1536
_reflns_Friedel_coverage 0.000
_reflns_number_gt 1191
_reflns_number_total 1216
_reflns_threshold_expression 'I > 2\s(I)'
_cod_data_source_file d1dt00816a2.cif
_cod_data_source_block nt0805_LHG192_100K
_cod_depositor_comments 'Adding full bibliography for 7706848--7706861.cif.'
_cod_original_cell_volume 1387.93(14)
_cod_original_sg_symbol_H-M 'I 2/a'
_cod_database_code 7706848
_shelx_shelxl_version_number 2018/3
_shelx_space_group_comment
;
The symmetry employed for this shelxl refinement is uniquely defined
by the following loop, which should always be used as a source of
symmetry information in preference to the above space-group names.
They are only intended as comments.
;
_shelx_estimated_absorpt_t_min 0.419
_shelx_estimated_absorpt_t_max 0.533

loop_
_space_group_symop_operation_xyz
'x, y, z'
'-x+1/2, y, -z'
'x+1/2, y+1/2, z+1/2'
'-x+1, y+1/2, -z+1/2'
'-x, -y, -z'
'x-1/2, -y, z'
'-x+1/2, -y+1/2, -z+1/2'
'x, -y+1/2, z+1/2'

loop_
_atom_site_label
_atom_site_type_symbol
_atom_site_fract_x
_atom_site_fract_y
_atom_site_fract_z
_atom_site_U_iso_or_equiv
_atom_site_adp_type
_atom_site_occupancy
_atom_site_site_symmetry_order
_atom_site_calc_flag
_atom_site_refinement_flags_posn
_atom_site_refinement_flags_adp
_atom_site_refinement_flags_occupancy
_atom_site_disorder_assembly
_atom_site_disorder_group
P1 P 0.21112(19) 0.4962(3) 0.36134(19) 0.0268(6) Uani 0.5 1 d . . P A -1
F1 F 0.3794(6) 0.3095(10) 0.3100(7) 0.048(3) Uani 0.268(7) 1 d . . P B -1
F2 F 0.0062(15) 0.287(3) 0.2672(15) 0.050(8) Uani 0.103(7) 1 d . . P C -1
C1 C 0.4022(14) 0.312(3) 0.4183(14) 0.029(3) Uani 0.5 1 d D . P A -1
H1 H 0.386668 0.310578 0.342539 0.035 Uiso 0.19(3) 1 calc R U P D -1
C2 C 0.4908(11) 0.234(2) 0.4901(12) 0.027(3) Uani 0.5 1 d D . P A -1
H2 H 0.535308 0.174580 0.464319 0.032 Uiso 0.5 1 calc R U P A -1
C3 C 0.5140(14) 0.243(3) 0.6005(11) 0.033(3) Uani 0.5 1 d D . P A -1
H3 H 0.574788 0.189710 0.650582 0.039 Uiso 0.5 1 calc R U P A -1
C4 C 0.4494(17) 0.329(3) 0.6386(14) 0.030(3) Uani 0.5 1 d D . P A -1
H4 H 0.467214 0.334007 0.714683 0.036 Uiso 0.5 1 calc R U P A -1
C5 C 0.361(3) 0.408(4) 0.5702(17) 0.029(3) Uani 0.5 1 d D . P A -1
C6 C 0.3352(15) 0.393(3) 0.4579(16) 0.024(3) Uani 0.5 1 d D . P A -1
C7 C 0.2765(8) 0.4866(13) 0.5938(8) 0.033(2) Uani 0.5 1 d . . P A -1
H7 H 0.299013 0.484713 0.674570 0.039 Uiso 0.5 1 calc R U P A -1
C14 C 0.1209(14) 0.329(3) 0.5988(14) 0.031(3) Uani 0.5 1 d D . P A -1
H14 H 0.146821 0.334778 0.675857 0.037 Uiso 0.5 1 calc R U P A -1
C15 C 0.0288(14) 0.244(3) 0.5435(11) 0.033(3) Uani 0.5 1 d D . P A -1
H15 H -0.008096 0.195448 0.582469 0.040 Uiso 0.5 1 calc R U P A -1
C16 C -0.0097(13) 0.229(2) 0.4317(12) 0.031(3) Uani 0.5 1 d D . P A -1
H16 H -0.071936 0.168280 0.393613 0.037 Uiso 0.5 1 calc R U P A -1
C17 C 0.0434(17) 0.304(3) 0.3760(15) 0.032(3) Uani 0.5 1 d D . P A -1
H17 H 0.016953 0.297605 0.298963 0.039 Uiso 0.45(3) 1 calc R U P E -1
C18 C 0.137(2) 0.389(4) 0.4340(17) 0.025(3) Uani 0.5 1 d D . P A -1
C19 C 0.1760(18) 0.406(4) 0.5478(17) 0.031(3) Uani 0.5 1 d D . P A -1
F3 F 0.2004(12) 0.8775(19) 0.3060(14) 0.042(5) Uani 0.129(7) 1 d . . P F -1
C8 C 0.2676(19) 0.6610(16) 0.5610(15) 0.026(2) Uani 0.5 1 d D . P A -1
C9 C 0.2842(12) 0.7999(12) 0.6234(10) 0.030(2) Uani 0.5 1 d D . P A -1
H9 H 0.304667 0.788129 0.699584 0.036 Uiso 0.5 1 calc R U P A -1
C10 C 0.2723(10) 0.9564(12) 0.5799(7) 0.036(2) Uani 0.5 1 d D . P A -1
H10 H 0.285848 1.049177 0.626741 0.044 Uiso 0.5 1 calc R U P A -1
C11 C 0.2409(8) 0.9804(9) 0.4691(6) 0.032(3) Uani 0.5 1 d D . P A -1
H11 H 0.232765 1.088374 0.439486 0.038 Uiso 0.5 1 calc R U P A -1
C12 C 0.2219(13) 0.8449(13) 0.4034(10) 0.032(2) Uani 0.5 1 d D . P A -1
H12 H 0.199876 0.858064 0.327045 0.039 Uiso 0.36(3) 1 calc R U P G -1
C13 C 0.235(2) 0.6868(15) 0.4486(16) 0.027(3) Uani 0.5 1 d D . P A -1

loop_
_atom_site_aniso_label
_atom_site_aniso_U_11
_atom_site_aniso_U_22
_atom_site_aniso_U_33
_atom_site_aniso_U_23
_atom_site_aniso_U_13
_atom_site_aniso_U_12
P1 0.0255(10) 0.0243(9) 0.0328(13) 0.0009(10) 0.0140(10) 0.0009(7)
F1 0.049(5) 0.053(5) 0.057(6) -0.022(4) 0.036(4) -0.002(4)
F2 0.024(10) 0.099(19) 0.020(11) -0.015(11) 0.002(8) -0.013(10)
C1 0.024(7) 0.022(6) 0.041(6) 0.000(4) 0.012(5) 0.006(4)
C2 0.021(5) 0.021(4) 0.041(7) 0.005(6) 0.015(6) 0.006(4)
C3 0.027(4) 0.031(6) 0.039(7) 0.000(5) 0.013(4) 0.000(3)
C4 0.031(5) 0.023(7) 0.037(5) -0.003(4) 0.015(4) -0.003(3)
C5 0.032(5) 0.013(7) 0.044(5) 0.000(4) 0.018(4) -0.006(4)
C6 0.016(4) 0.011(6) 0.044(5) 0.003(4) 0.010(3) 0.002(4)
C7 0.038(4) 0.023(3) 0.040(5) 0.000(4) 0.019(4) -0.002(3)
C14 0.030(7) 0.025(6) 0.036(5) 0.002(5) 0.012(5) -0.001(5)
C15 0.031(6) 0.030(6) 0.042(7) 0.001(6) 0.017(5) -0.003(4)
C16 0.025(4) 0.027(5) 0.043(7) -0.001(6) 0.016(5) -0.006(4)
C17 0.032(5) 0.028(8) 0.043(6) -0.003(5) 0.020(4) -0.004(4)
C18 0.024(4) 0.014(8) 0.045(5) 0.004(4) 0.022(4) 0.002(4)
C19 0.034(5) 0.018(6) 0.046(5) 0.001(4) 0.019(4) 0.000(4)
F3 0.043(10) 0.024(8) 0.050(11) 0.010(7) 0.009(8) 0.002(6)
C8 0.019(5) 0.023(4) 0.044(3) -0.004(3) 0.019(3) -0.005(4)
C9 0.027(4) 0.022(4) 0.047(5) -0.004(3) 0.022(5) -0.007(4)
C10 0.042(5) 0.021(4) 0.056(7) -0.004(3) 0.029(6) -0.006(4)
C11 0.034(6) 0.014(3) 0.055(8) -0.002(3) 0.026(9) -0.001(3)
C12 0.035(5) 0.015(4) 0.054(5) -0.001(3) 0.026(5) 0.001(5)
C13 0.032(6) 0.011(3) 0.044(3) -0.007(3) 0.020(4) -0.001(3)

loop_
_atom_type_symbol
_atom_type_description
_atom_type_scat_dispersion_real
_atom_type_scat_dispersion_imag
_atom_type_scat_source
C C 0.0181 0.0091 'International Tables Vol C Tables 4.2.6.8 and 6.1.1.4'
H H 0.0000 0.0000 'International Tables Vol C Tables 4.2.6.8 and 6.1.1.4'
P P 0.2955 0.4335 'International Tables Vol C Tables 4.2.6.8 and 6.1.1.4'
F F 0.0727 0.0534 'International Tables Vol C Tables 4.2.6.8 and 6.1.1.4'

loop_
_geom_angle_atom_site_label_1
_geom_angle_atom_site_label_2
_geom_angle_atom_site_label_3
_geom_angle
_geom_angle_site_symmetry_1
_geom_angle_site_symmetry_3
_geom_angle_publ_flag
C13 P1 C18 93.2(14) . . ?
C13 P1 C6 93.0(13) . . ?
C18 P1 C6 88.8(15) . . ?
C2 C1 C6 119.5(12) . . ?
C2 C1 H1 120.3 . . ?
C6 C1 H1 120.3 . . ?
C1 C2 C3 119.1(10) . . ?
C1 C2 H2 120.5 . . ?
C3 C2 H2 120.5 . . ?
C2 C3 C4 120.7(11) . . ?
C2 C3 H3 119.7 . . ?
C4 C3 H3 119.7 . . ?
C5 C4 C3 122.1(13) . . ?
C5 C4 H4 119.0 . . ?
C3 C4 H4 119.0 . . ?
C4 C5 C6 117.1(16) . . ?
C4 C5 C7 129.7(16) . . ?
C6 C5 C7 112.4(19) . . ?
C1 C6 C5 121.4(15) . . ?
C1 C6 P1 120.7(12) . . ?
C5 C6 P1 117.9(15) . . ?
C19 C7 C8 111(2) . . ?
C19 C7 C5 115(2) . . ?
C8 C7 C5 109(2) . . ?
C19 C7 H7 106.9 . . ?
C8 C7 H7 106.9 . . ?
C5 C7 H7 106.9 . . ?
C19 C14 C15 123.0(12) . . ?
C19 C14 H14 118.5 . . ?
C15 C14 H14 118.5 . . ?
C16 C15 C14 120.2(11) . . ?
C16 C15 H15 119.9 . . ?
C14 C15 H15 119.9 . . ?
C17 C16 C15 119.2(11) . . ?
C17 C16 H16 120.4 . . ?
C15 C16 H16 120.4 . . ?
C16 C17 C18 119.5(12) . . ?
C16 C17 H17 120.3 . . ?
C18 C17 H17 120.3 . . ?
C17 C18 C19 121.7(15) . . ?
C17 C18 P1 121.1(12) . . ?
C19 C18 P1 117.1(15) . . ?
C14 C19 C18 116.4(15) . . ?
C14 C19 C7 129.4(15) . . ?
C18 C19 C7 113.8(18) . . ?
C9 C8 C13 115.9(13) . . ?
C9 C8 C7 129.5(13) . . ?
C13 C8 C7 114.6(15) . . ?
C8 C9 C10 122.6(10) . . ?
C8 C9 H9 118.7 . . ?
C10 C9 H9 118.7 . . ?
C9 C10 C11 121.1(9) . . ?
C9 C10 H10 119.5 . . ?
C11 C10 H10 119.5 . . ?
C12 C11 C10 118.4(9) . . ?
C12 C11 H11 120.8 . . ?
C10 C11 H11 120.8 . . ?
C11 C12 C13 119.9(9) . . ?
C11 C12 H12 120.0 . . ?
C13 C12 H12 120.0 . . ?
C12 C13 C8 122.2(12) . . ?
C12 C13 P1 121.4(12) . . ?
C8 C13 P1 116.4(14) . . ?

loop_
_geom_bond_atom_site_label_1
_geom_bond_atom_site_label_2
_geom_bond_distance
_geom_bond_site_symmetry_2
_geom_bond_publ_flag
P1 C13 1.888(12) . ?
P1 C18 1.890(16) . ?
P1 C6 1.894(14) . ?
C1 C2 1.380(11) . ?
C1 C6 1.404(15) . ?
C1 H1 0.9500 . ?
C2 C3 1.385(12) . ?
C2 H2 0.9500 . ?
C3 C4 1.386(12) . ?
C3 H3 0.9500 . ?
C4 C5 1.366(17) . ?
C4 H4 0.9500 . ?
C5 C6 1.407(12) . ?
C5 C7 1.48(2) . ?
C7 C19 1.44(2) . ?
C7 C8 1.473(17) . ?
C7 H7 1.0000 . ?
C14 C19 1.363(16) . ?
C14 C15 1.384(11) . ?
C14 H14 0.9500 . ?
C15 C16 1.382(12) . ?
C15 H15 0.9500 . ?
C16 C17 1.381(11) . ?
C16 H16 0.9500 . ?
C17 C18 1.401(16) . ?
C17 H17 0.9500 . ?
C18 C19 1.408(12) . ?
C8 C9 1.368(15) . ?
C8 C13 1.406(9) . ?
C9 C10 1.380(11) . ?
C9 H9 0.9500 . ?
C10 C11 1.386(12) . ?
C10 H10 0.9500 . ?
C11 C12 1.368(11) . ?
C11 H11 0.9500 . ?
C12 C13 1.400(14) . ?
C12 H12 0.9500 . ?

loop_
_geom_torsion_atom_site_label_1
_geom_torsion_atom_site_label_2
_geom_torsion_atom_site_label_3
_geom_torsion_atom_site_label_4
_geom_torsion
_geom_torsion_site_symmetry_1
_geom_torsion_site_symmetry_2
_geom_torsion_site_symmetry_3
_geom_torsion_site_symmetry_4
_geom_torsion_publ_flag
C6 C1 C2 C3 -3(3) . . . . ?
C1 C2 C3 C4 0(2) . . . . ?
C2 C3 C4 C5 0(3) . . . . ?
C3 C4 C5 C6 2(5) . . . . ?
C3 C4 C5 C7 171(3) . . . . ?
C2 C1 C6 C5 5(4) . . . . ?
C2 C1 C6 P1 -178.4(17) . . . . ?
C4 C5 C6 C1 -5(5) . . . . ?
C7 C5 C6 C1 -176(2) . . . . ?
C4 C5 C6 P1 179(3) . . . . ?
C7 C5 C6 P1 8(4) . . . . ?
C13 P1 C6 C1 -135(2) . . . . ?
C18 P1 C6 C1 131(2) . . . . ?
C13 P1 C6 C5 41(3) . . . . ?
C18 P1 C6 C5 -52(4) . . . . ?
C4 C5 C7 C19 -112(4) . . . . ?
C6 C5 C7 C19 57(4) . . . . ?
C4 C5 C7 C8 122(4) . . . . ?
C6 C5 C7 C8 -69(4) . . . . ?
C19 C14 C15 C16 2(3) . . . . ?
C14 C15 C16 C17 -2(2) . . . . ?
C15 C16 C17 C18 2(3) . . . . ?
C16 C17 C18 C19 -2(5) . . . . ?
C16 C17 C18 P1 -179(2) . . . . ?
C13 P1 C18 C17 136(3) . . . . ?
C6 P1 C18 C17 -131(3) . . . . ?
C13 P1 C18 C19 -41(3) . . . . ?
C6 P1 C18 C19 52(4) . . . . ?
C15 C14 C19 C18 -2(4) . . . . ?
C15 C14 C19 C7 -174(3) . . . . ?
C17 C18 C19 C14 3(5) . . . . ?
P1 C18 C19 C14 179(2) . . . . ?
C17 C18 C19 C7 176(3) . . . . ?
P1 C18 C19 C7 -8(4) . . . . ?
C8 C7 C19 C14 -120(3) . . . . ?
C5 C7 C19 C14 115(3) . . . . ?
C8 C7 C19 C18 68(3) . . . . ?
C5 C7 C19 C18 -57(4) . . . . ?
C19 C7 C8 C9 115(2) . . . . ?
C5 C7 C8 C9 -116(2) . . . . ?
C19 C7 C8 C13 -63.0(15) . . . . ?
C5 C7 C8 C13 65.3(16) . . . . ?
C13 C8 C9 C10 -1.5(17) . . . . ?
C7 C8 C9 C10 -179.9(17) . . . . ?
C8 C9 C10 C11 1(2) . . . . ?
C9 C10 C11 C12 0.0(14) . . . . ?
C10 C11 C12 C13 0(2) . . . . ?
C11 C12 C13 C8 0(2) . . . . ?
C11 C12 C13 P1 -179.3(14) . . . . ?
C9 C8 C13 C12 1.0(8) . . . . ?
C7 C8 C13 C12 180(3) . . . . ?
C9 C8 C13 P1 -180(2) . . . . ?
C7 C8 C13 P1 -1.0(7) . . . . ?
C18 P1 C13 C12 -136(2) . . . . ?
C6 P1 C13 C12 135(2) . . . . ?
C18 P1 C13 C8 44.7(14) . . . . ?
C6 P1 C13 C8 -44.3(11) . . . . ?
